data_1564910
loop_
_publ_author_name
'Bara, Dominic'
'Meekel, Emily G.'
'Pakamor\.e, Ignas'
'Wilson, Claire'
'Ling, Sanliang'
'Forgan, Ross S.'

_publ_section_title
;
 Exploring and expanding the Fe-terephthalate metal-organic framework
 phase space by coordination and oxidation modulation.
;
_journal_issue 12
_journal_name_full 'Materials horizons'
_journal_page_first 3377
_journal_page_last 3386
_journal_paper_doi 10.1039/d1mh01663f
_journal_volume 8
_journal_year 2021
_chemical_formula_moiety Fe(III)2Fe(II)3(O)(C8H3O4Br)3(H2O)3
_chemical_formula_sum 'C24 H15 Br3 Fe3 O16'
_chemical_formula_weight 966.64
_space_group_crystal_system tetragonal
_space_group_IT_number 141
_space_group_name_Hall '-I 4bd 2'
_space_group_name_H-M_alt 'I 41/a m d :2'
_atom_sites_solution_primary dual
_audit_block_doi 10.5517/ccdc.csd.cc28395w
_audit_creation_date 2020-08-27
_audit_creation_method
;
Olex2 1.2
(compiled 2018.05.29 svn.r3508 for OlexSys, GUI svn.r5506)
;
_audit_update_record
;
2021-06-07 deposited with the CCDC.	2021-10-12 downloaded from the CCDC.
;
_cell_angle_alpha 90
_cell_angle_beta 90
_cell_angle_gamma 90
_cell_formula_units_Z 8
_cell_length_a 16.3069(11)
_cell_length_b 16.3069(11)
_cell_length_c 52.852(4)
_cell_measurement_reflns_used 8291
_cell_measurement_temperature 150(2)
_cell_measurement_theta_max 28.37
_cell_measurement_theta_min 2.30
_cell_volume 14054.1(17)
_computing_cell_refinement 'SAINT V8.37A (Bruker-AXS, 2016)'
_computing_data_collection 'APEX3 Ver. 2016.9-0 (Bruker-AXS, 2016)'
_computing_data_reduction 'APEX3 Ver. 2016.9-0 (Bruker-AXS, 2016)'
_computing_molecular_graphics 'Olex2 (Dolomanov et al., 2009)'
_computing_publication_material 'Olex2 (Dolomanov et al., 2009)'
_computing_structure_refinement 'XL (Sheldrick, 2015b)'
_computing_structure_solution 'XT (Sheldrick, 2015a)'
_diffrn_ambient_temperature 150.15
_diffrn_detector 'charge integrating pixel array detector'
_diffrn_detector_area_resol_mean 7.4074
_diffrn_detector_type 'Bruker PHOTON II'
_diffrn_measured_fraction_theta_full 0.998
_diffrn_measured_fraction_theta_max 0.995
_diffrn_measurement_device 'four-circle diffractometer'
_diffrn_measurement_device_type 'Bruker D8 VENTURE'
_diffrn_measurement_method '\f and \w scans'
_diffrn_radiation_collimation 'focusing mirrors'
_diffrn_radiation_monochromator 'multilayer mirror optics'
_diffrn_radiation_type MoK\a
_diffrn_radiation_wavelength 0.71073
_diffrn_reflns_av_R_equivalents 0.0818
_diffrn_reflns_av_unetI/netI 0.0596
_diffrn_reflns_Laue_measured_fraction_full 0.998
_diffrn_reflns_Laue_measured_fraction_max 0.995
_diffrn_reflns_limit_h_max 8
_diffrn_reflns_limit_h_min -21
_diffrn_reflns_limit_k_max 15
_diffrn_reflns_limit_k_min -21
_diffrn_reflns_limit_l_max 51
_diffrn_reflns_limit_l_min -70
_diffrn_reflns_number 35038
_diffrn_reflns_point_group_measured_fraction_full 0.998
_diffrn_reflns_point_group_measured_fraction_max 0.995
_diffrn_reflns_theta_full 25.242
_diffrn_reflns_theta_max 28.409
_diffrn_reflns_theta_min 2.296
_diffrn_source 'microfocus sealed tube'
_diffrn_source_type 'INCOATEC I\ms 3.0'
_diffrn_standards_number 0
_exptl_absorpt_coefficient_mu 2.350
_exptl_absorpt_correction_T_max 0.7457
_exptl_absorpt_correction_T_min 0.4874
_exptl_absorpt_correction_type multi-scan
_exptl_absorpt_process_details
;
SADABS-2016/2 (Bruker,2016/2) was used for absorption correction. 
 wR2(int) was 0.1261 before and 0.0811 after correction. The Ratio 
 of minimum to maximum transmission is 0.6536. The \l/2 correction 
 factor is Not present.
;
_exptl_crystal_colour red
_exptl_crystal_density_diffrn 0.914
_exptl_crystal_description tablet
_exptl_crystal_F_000 3760
_exptl_crystal_size_max 0.33
_exptl_crystal_size_mid 0.3
_exptl_crystal_size_min 0.06
_refine_diff_density_max 1.096
_refine_diff_density_min -0.728
_refine_diff_density_rms 0.116
_refine_ls_extinction_method none
_refine_ls_goodness_of_fit_ref 1.047
_refine_ls_hydrogen_treatment undef
_refine_ls_matrix_type full
_refine_ls_number_parameters 160
_refine_ls_number_reflns 4705
_refine_ls_number_restraints 99
_refine_ls_restrained_S_all 1.111
_refine_ls_R_factor_all 0.1140
_refine_ls_R_factor_gt 0.0843
_refine_ls_shift/su_max 0.001
_refine_ls_shift/su_mean 0.000
_refine_ls_structure_factor_coef Fsqd
_refine_ls_weighting_details 'w=1/[\s^2^(Fo^2^)+(0.1523P)^2^+53.8512P] where P=(Fo^2^+2Fc^2^)/3'
_refine_ls_weighting_scheme calc
_refine_ls_wR_factor_gt 0.2480
_refine_ls_wR_factor_ref 0.2759
_reflns_Friedel_coverage 0.000
_reflns_number_gt 3171
_reflns_number_total 4705
_reflns_threshold_expression 'I > 2\s(I)'
_cod_data_source_file d1mh01663f2.cif
_cod_data_source_block Fe_BDC_Br
_cod_depositor_comments 'Adding full bibliography for 1564910--1564914.cif.'
_cod_original_cell_volume 14054(2)
_cod_original_sg_symbol_H-M 'I 41/a m d'
_cod_database_code 1564910
_shelx_shelxl_version_number 2018/3
_shelx_space_group_comment
;
The symmetry employed for this shelxl refinement is uniquely defined
by the following loop, which should always be used as a source of
symmetry information in preference to the above space-group names.
They are only intended as comments.
;
_shelx_estimated_absorpt_t_max 0.872
_shelx_estimated_absorpt_t_min 0.511
_olex2_refinement_description
;
1. Restrained distances
 C4-C2 = C4-C3_$1 = C3_$1-C2_$1 = C6_$1-C2_$1 = C6_$1-C5 = C5-C2
 1.39 with sigma of 0.02
 Br2-C5 = Br2A-C5 = Br1A-C4 = Br1-C4 = Br3-C9 = Br3A-C9
 1.899 with sigma of 0.02
 C9A-C9_$2 = C9-C8 = C9A-C8
 1.39 with sigma of 0.02
2. Restrained planarity
 C2, C2_$1, C3_$1, C4, C5, C6_$1
 with sigma of 0.1
3. Uiso/Uaniso restraints and constraints
Br1 \\sim Br1A \\sim Br2 \\sim Br2A \\sim C2 \\sim C3 \\sim C4 \\sim C5 \\sim
C6: within 2A with sigma of 0.01 and sigma for terminal atoms of 0.02
Br3 \\sim Br3A \\sim C9 \\sim C9A: within 2A with sigma of 0.01 and sigma for
terminal atoms of 0.02
4. Others
 Fixed Sof: Br1(0.125) Br1A(0.125) Br2(0.125) Br2A(0.125) Br3(0.125)
 Br3A(0.125) C3(0.5) C4(0.5) C5(0.5) C6(0.5) C9(0.5) C9A(0.5)
;
_platon_squeeze_void_probe_radius 1.20
_olex2_submission_special_instructions 'No special instructions were received'

loop_
_space_group_symop_operation_xyz
'x, y, z'
'-x+1/2, -y, z+1/2'
'-y+1/4, x+3/4, z+1/4'
'y+1/4, -x+1/4, z+3/4'
'-x+1/2, y, -z+1/2'
'x, -y, -z'
'y+1/4, x+3/4, -z+1/4'
'-y+1/4, -x+1/4, -z+3/4'
'x+1/2, y+1/2, z+1/2'
'-x+1, -y+1/2, z+1'
'-y+3/4, x+5/4, z+3/4'
'y+3/4, -x+3/4, z+5/4'
'-x+1, y+1/2, -z+1'
'x+1/2, -y+1/2, -z+1/2'
'y+3/4, x+5/4, -z+3/4'
'-y+3/4, -x+3/4, -z+5/4'
'-x, -y, -z'
'x-1/2, y, -z-1/2'
'y-1/4, -x-3/4, -z-1/4'
'-y-1/4, x-1/4, -z-3/4'
'x-1/2, -y, z-1/2'
'-x, y, z'
'-y-1/4, -x-3/4, z-1/4'
'y-1/4, x-1/4, z-3/4'
'-x+1/2, -y+1/2, -z+1/2'
'x, y+1/2, -z'
'y+1/4, -x-1/4, -z+1/4'
'-y+1/4, x+1/4, -z-1/4'
'x, -y+1/2, z'
'-x+1/2, y+1/2, z+1/2'
'-y+1/4, -x-1/4, z+1/4'
'y+1/4, x+1/4, z-1/4'

loop_
_atom_site_label
_atom_site_type_symbol
_atom_site_fract_x
_atom_site_fract_y
_atom_site_fract_z
_atom_site_U_iso_or_equiv
_atom_site_adp_type
_atom_site_occupancy
_atom_site_site_symmetry_order
_atom_site_calc_flag
_atom_site_refinement_flags_posn
_atom_site_refinement_flags_adp
_atom_site_refinement_flags_occupancy
_atom_site_disorder_assembly
_atom_site_disorder_group
Br1 Br 0.6630(8) -0.0242(6) 0.4295(2) 0.137(4) Uani 0.125 1 d D U . A 2
Br1A Br 0.7193(8) 0.0094(7) 0.43733(15) 0.134(4) Uani 0.125 1 d D U . A 1
Br2 Br 0.6978(6) 0.1393(6) 0.32791(14) 0.111(3) Uani 0.125 1 d D U . B 1
Br2A Br 0.7342(6) 0.1742(5) 0.33617(17) 0.092(3) Uani 0.125 1 d D U . B 2
Br3 Br 0.6890(5) 0.0438(6) 0.4762(2) 0.107(3) Uani 0.125 1 d D U . . .
Br3A Br 0.6722(6) 0.0066(6) 0.46428(19) 0.109(3) Uani 0.125 1 d D U . . .
Fe1 Fe 0.500000 0.250000 0.37814(2) 0.0309(3) Uani 1 4 d S T P . .
Fe2 Fe 0.59983(5) 0.250000 0.43280(2) 0.0327(3) Uani 1 2 d S T P . .
O1 O 0.500000 0.250000 0.41599(10) 0.0291(11) Uani 1 4 d S T P . .
O2 O 0.5918(2) 0.1575(2) 0.37600(7) 0.0511(8) Uani 1 1 d . . . . .
O3 O 0.6557(2) 0.1628(2) 0.41285(7) 0.0623(11) Uani 1 1 d . . . . .
O4 O 0.5678(2) 0.1622(3) 0.45810(8) 0.0682(12) Uani 1 1 d . . . . .
O5 O 0.500000 0.250000 0.33858(14) 0.065(2) Uani 1 4 d S T P . .
O6 O 0.7112(3) 0.250000 0.45375(11) 0.0656(15) Uani 1 2 d S T P . .
C1 C 0.6451(3) 0.1368(3) 0.39075(10) 0.0459(11) Uani 1 1 d . . . . .
C2 C 0.7059(3) 0.0712(3) 0.38265(11) 0.0561(12) Uani 1 1 d D U . . .
C3 C 0.7045(7) 0.0392(6) 0.3588(2) 0.060(2) Uiso 0.5 1 d D U . . .
C4 C 0.7309(7) 0.0106(7) 0.40026(19) 0.067(3) Uiso 0.5 1 d D U . . .
C5 C 0.7351(8) 0.0745(7) 0.3574(2) 0.077(3) Uiso 0.5 1 d D U . . .
C6 C 0.7637(7) 0.0427(7) 0.4001(2) 0.063(3) Uiso 0.5 1 d D U . . .
C7 C 0.500000 0.1362(4) 0.46488(13) 0.0494(16) Uani 1 2 d S T P . .
C8 C 0.500000 0.0654(5) 0.48299(14) 0.061(2) Uani 1 2 d DS T P . .
C9 C 0.5750(7) 0.0163(9) 0.4859(3) 0.082(3) Uiso 0.5 1 d D U . . .
C9A C 0.5704(7) 0.0471(8) 0.4961(3) 0.068(3) Uiso 0.5 1 d D U . . .

loop_
_atom_site_aniso_label
_atom_site_aniso_U_11
_atom_site_aniso_U_22
_atom_site_aniso_U_33
_atom_site_aniso_U_23
_atom_site_aniso_U_13
_atom_site_aniso_U_12
Br1 0.179(9) 0.097(6) 0.136(7) 0.045(5) 0.099(7) 0.052(6)
Br1A 0.191(9) 0.139(7) 0.072(4) 0.007(4) 0.027(5) 0.112(7)
Br2 0.134(7) 0.136(7) 0.064(4) 0.048(4) 0.042(4) 0.099(6)
Br2A 0.107(5) 0.071(4) 0.099(5) 0.045(3) 0.055(4) 0.049(3)
Br3 0.072(4) 0.117(6) 0.133(6) 0.059(4) 0.018(4) 0.007(4)
Br3A 0.093(4) 0.113(5) 0.122(6) 0.053(4) 0.043(4) 0.029(4)
Fe1 0.0282(6) 0.0300(6) 0.0345(6) 0.000 0.000 0.000
Fe2 0.0304(4) 0.0310(4) 0.0368(5) 0.000 -0.0020(3) 0.000
O1 0.029(3) 0.026(2) 0.033(3) 0.000 0.000 0.000
O2 0.0464(18) 0.0497(19) 0.057(2) -0.0088(16) 0.0001(15) 0.0162(15)
O3 0.056(2) 0.067(2) 0.064(2) -0.0244(19) -0.0101(18) 0.0341(18)
O4 0.052(2) 0.080(3) 0.072(3) 0.047(2) -0.0074(19) -0.0065(19)
O5 0.068(5) 0.083(6) 0.043(4) 0.000 0.000 0.000
O6 0.047(3) 0.085(4) 0.065(3) 0.000 -0.018(3) 0.000
C1 0.037(2) 0.038(2) 0.063(3) -0.005(2) 0.001(2) 0.0106(18)
C2 0.049(2) 0.050(2) 0.069(3) -0.008(2) 0.003(2) 0.017(2)
C7 0.060(4) 0.049(4) 0.039(3) 0.009(3) 0.000 0.000
C8 0.077(5) 0.056(4) 0.050(4) 0.025(4) 0.000 0.000

loop_
_atom_type_symbol
_atom_type_description
_atom_type_scat_dispersion_real
_atom_type_scat_dispersion_imag
_atom_type_scat_source
Br Br -0.2901 2.4595 'International Tables Vol C Tables 4.2.6.8 and 6.1.1.4'
C C 0.0033 0.0016 'International Tables Vol C Tables 4.2.6.8 and 6.1.1.4'
Fe Fe 0.3463 0.8444 'International Tables Vol C Tables 4.2.6.8 and 6.1.1.4'
O O 0.0106 0.0060 'International Tables Vol C Tables 4.2.6.8 and 6.1.1.4'
H H 0.0000 0.0000 'International Tables Vol C Tables 4.2.6.8 and 6.1.1.4'

loop_
_citation_id
_citation_doi
_citation_year
1 10.33774/chemrxiv-2021-lkt60 2021

loop_
_geom_angle_atom_site_label_1
_geom_angle_atom_site_label_2
_geom_angle_atom_site_label_3
_geom_angle
_geom_angle_site_symmetry_1
_geom_angle_site_symmetry_3
_geom_angle_publ_flag
C5 Br2A Br2A 145.5(5) . 29 ?
Br3A Br3 C9 75.4(9) . . ?
Br3 Br3A C9 77.6(9) . . ?
O1 Fe1 O2 93.03(10) . 22_655 ?
O1 Fe1 O2 93.03(10) . . ?
O1 Fe1 O2 93.03(10) . 10_554 ?
O1 Fe1 O2 93.03(10) . 29 ?
O1 Fe1 O5 180.0 . . ?
O2 Fe1 O2 89.4(2) 22_655 . ?
O2 Fe1 O2 173.9(2) 22_655 29 ?
O2 Fe1 O2 173.9(2) 10_554 . ?
O2 Fe1 O2 90.3(2) 22_655 10_554 ?
O2 Fe1 O2 89.4(2) 29 10_554 ?
O2 Fe1 O2 90.3(2) 29 . ?
O5 Fe1 O2 86.97(10) . 29 ?
O5 Fe1 O2 86.97(10) . . ?
O5 Fe1 O2 86.97(10) . 22_655 ?
O5 Fe1 O2 86.97(10) . 10_554 ?
O1 Fe2 O3 98.50(15) . . ?
O1 Fe2 O3 98.50(15) . 29 ?
O1 Fe2 O4 95.16(15) . 29 ?
O1 Fe2 O4 95.16(15) . . ?
O1 Fe2 O6 177.3(2) . . ?
O3 Fe2 O3 91.2(3) . 29 ?
O3 Fe2 O4 166.30(16) 29 . ?
O3 Fe2 O4 166.30(16) . 29 ?
O3 Fe2 O4 87.84(19) 29 29 ?
O3 Fe2 O4 87.84(19) . . ?
O3 Fe2 O6 83.41(16) 29 . ?
O3 Fe2 O6 83.41(16) . . ?
O4 Fe2 O4 89.9(3) 29 . ?
O4 Fe2 O6 82.91(16) . . ?
O4 Fe2 O6 82.91(16) 29 . ?
Fe2 O1 Fe1 118.62(15) . . ?
Fe2 O1 Fe1 118.63(15) 10_554 . ?
Fe2 O1 Fe2 122.8(3) . 10_554 ?
C1 O2 Fe1 131.8(3) . . ?
C1 O3 Fe2 132.2(3) . . ?
C7 O4 Fe2 131.5(4) . . ?
O2 C1 O3 126.9(4) . . ?
O2 C1 C2 118.8(4) . . ?
O3 C1 C2 114.3(4) . . ?
C3 C2 C1 121.3(6) . . ?
C3 C2 C4 110.1(7) . . ?
C3 C2 C5 31.8(6) . . ?
C3 C2 C6 119.5(8) . . ?
C4 C2 C1 119.6(6) . . ?
C4 C2 C5 123.2(7) . . ?
C5 C2 C1 117.2(6) . . ?
C6 C2 C1 119.3(6) . . ?
C6 C2 C4 30.8(6) . . ?
C6 C2 C5 113.9(7) . . ?
C2 C3 C4 124.3(9) . 15_535 ?
C2 C3 C6 111.3(9) . 15_535 ?
C4 C3 C6 28.4(6) 15_535 15_535 ?
C2 C4 Br1 123.3(8) . . ?
C2 C4 Br1A 129.2(8) . . ?
C3 C4 Br1 117.2(8) 15_535 . ?
C3 C4 Br1A 113.5(8) 15_535 . ?
C3 C4 C2 115.2(8) 15_535 . ?
C2 C5 Br2 131.1(8) . . ?
C2 C5 Br2A 124.2(8) . . ?
C2 C5 C4 106.5(8) . 15_535 ?
C2 C5 C6 117.1(9) . 15_535 ?
C4 C5 Br2 112.6(8) 15_535 . ?
C4 C5 Br2A 129.2(8) 15_535 . ?
C6 C5 Br2 111.0(8) 15_535 . ?
C6 C5 Br2A 115.0(8) 15_535 . ?
C6 C5 C4 27.2(6) 15_535 15_535 ?
C2 C6 C5 120.6(9) . 15_535 ?
O4 C7 O4 126.7(7) . 22_655 ?
O4 C7 C8 116.6(3) . . ?
O4 C7 C8 116.6(3) 22_655 . ?
C9 C8 C7 119.1(6) . . ?
C9 C8 C7 119.1(6) 22_655 . ?
C9 C8 C9 112.7(12) 22_655 . ?
C9A C8 C7 119.2(6) 22_655 . ?
C9A C8 C7 119.2(6) . . ?
C9A C8 C9 29.8(7) . . ?
C9A C8 C9 29.8(7) 22_655 22_655 ?
C9A C8 C9 121.7(7) . 22_655 ?
C9A C8 C9 121.7(7) 22_655 . ?
C9A C8 C9A 113.6(12) 22_655 . ?
Br3A C9 Br3 26.9(4) . . ?
C8 C9 Br3 129.2(9) . . ?
C8 C9 Br3A 130.9(9) . . ?
C9A C9 Br3 113.0(9) 6_556 . ?
C9A C9 Br3A 112.2(9) 6_556 . ?
C9A C9 C8 115.2(10) 6_556 . ?
C8 C9A C9 123.0(11) . 6_556 ?

loop_
_geom_bond_atom_site_label_1
_geom_bond_atom_site_label_2
_geom_bond_distance
_geom_bond_site_symmetry_2
_geom_bond_publ_flag
Br1 C4 1.982(12) . ?
Br1A C4 1.969(12) . ?
Br2 C5 1.978(12) . ?
Br2A Br2A 2.471(15) 29 ?
Br2A C5 1.975(12) . ?
Br3 Br3A 0.917(13) . ?
Br3 C9 1.979(13) . ?
Br3A C9 1.961(13) . ?
Fe1 O1 2.000(6) . ?
Fe1 O2 2.128(3) 22_655 ?
Fe1 O2 2.128(3) . ?
Fe1 O2 2.128(3) 10_554 ?
Fe1 O2 2.128(3) 29 ?
Fe1 O5 2.090(7) . ?
Fe2 O1 1.855(3) . ?
Fe2 O3 1.991(3) 29 ?
Fe2 O3 1.991(3) . ?
Fe2 O4 2.028(3) 29 ?
Fe2 O4 2.028(3) . ?
Fe2 O6 2.128(5) . ?
O2 C1 1.216(6) . ?
O3 C1 1.254(6) . ?
O4 C7 1.237(5) . ?
C1 C2 1.519(6) . ?
C2 C3 1.364(11) . ?
C2 C4 1.418(11) . ?
C2 C5 1.420(11) . ?
C2 C6 1.397(11) . ?
C3 C4 1.404(13) 15_535 ?
C3 C6 1.569(16) 15_535 ?
C5 C6 1.421(13) 15_535 ?
C7 C8 1.501(9) . ?
C8 C9 1.470(12) . ?
C8 C9 1.470(12) 22_655 ?
C8 C9A 1.373(11) . ?
C8 C9A 1.373(11) 22_655 ?
C9 C9A 1.408(12) 6_556 ?

loop_
_platon_squeeze_void_nr
_platon_squeeze_void_average_x
_platon_squeeze_void_average_y
_platon_squeeze_void_average_z
_platon_squeeze_void_volume
_platon_squeeze_void_count_electrons
_platon_squeeze_void_content
1 -0.176 0.657 0.052 7120 623 ' '
